data_4034432
loop_
_publ_author_name
'Chang, Meng-Yang'
'Chen, Shin-Mei'
'Hsiao, Yu-Ting'

_publ_section_title
;
 Trifluoroacetic Anhydride Mediated One-Pot Synthesis of 1-Aryl
 Isochroman-3-ones via the Carboxy-Pictet-Spengler Reaction.
;
_journal_issue 18
_journal_name_full 'The Journal of organic chemistry'
_journal_page_first 11687
_journal_page_last 11698
_journal_paper_doi 10.1021/acs.joc.9b01605
_journal_volume 84
_journal_year 2019
_chemical_formula_sum 'C17 H14 Cl2 O4'
_chemical_formula_weight 353.18
_space_group_crystal_system monoclinic
_space_group_IT_number 15
_space_group_name_Hall '-C 2yc'
_space_group_name_H-M_alt 'C 1 2/c 1'
_atom_sites_solution_hydrogens geom
_audit_creation_method SHELXL-2014/6
_cell_angle_alpha 90
_cell_angle_beta 90.496(3)
_cell_angle_gamma 90
_cell_formula_units_Z 8
_cell_length_a 20.246(2)
_cell_length_b 4.8365(5)
_cell_length_c 31.055(3)
_cell_measurement_reflns_used 9177
_cell_measurement_temperature 100(2)
_cell_measurement_theta_max 26.4519
_cell_measurement_theta_min 2.3923
_cell_volume 3040.8(5)
_computing_cell_refinement 'SAINT V8.34A (Bruker AXS Inc., 2013)'
_computing_data_collection 'Bruker APEX2'
_computing_data_reduction 'SAINT V8.34A (Bruker AXS Inc., 2013)'
_computing_molecular_graphics 'Bruker SHELXTL'
_computing_publication_material 'Bruker SHELXTL'
_computing_structure_refinement 'SHELXL-2014/6 (Sheldrick, 2014)'
_diffrn_ambient_temperature 100(2)
_diffrn_detector_area_resol_mean 8.3333
_diffrn_measured_fraction_theta_full 1.000
_diffrn_measured_fraction_theta_max 0.998
_diffrn_measurement_device_type 'Bruker APEX-II CCD'
_diffrn_measurement_method '\f and \w scans'
_diffrn_radiation_type MoK\a
_diffrn_radiation_wavelength 0.71073
_diffrn_reflns_av_R_equivalents 0.0259
_diffrn_reflns_av_unetI/netI 0.0169
_diffrn_reflns_Laue_measured_fraction_full 1.000
_diffrn_reflns_Laue_measured_fraction_max 0.998
_diffrn_reflns_limit_h_max 24
_diffrn_reflns_limit_h_min -25
_diffrn_reflns_limit_k_max 5
_diffrn_reflns_limit_k_min -6
_diffrn_reflns_limit_l_max 38
_diffrn_reflns_limit_l_min -38
_diffrn_reflns_number 19712
_diffrn_reflns_point_group_measured_fraction_full 1.000
_diffrn_reflns_point_group_measured_fraction_max 0.998
_diffrn_reflns_theta_full 25.242
_diffrn_reflns_theta_max 26.462
_diffrn_reflns_theta_min 2.012
_exptl_absorpt_coefficient_mu 0.445
_exptl_absorpt_correction_T_max 0.7454
_exptl_absorpt_correction_T_min 0.6864
_exptl_absorpt_correction_type multi-scan
_exptl_absorpt_process_details 'SADABS V2014/4 (Bruker AXS Inc.)'
_exptl_crystal_colour colorless
_exptl_crystal_density_diffrn 1.543
_exptl_crystal_density_meas ?
_exptl_crystal_density_method 'not measured'
_exptl_crystal_description tabullar
_exptl_crystal_F_000 1456
_exptl_crystal_size_max 0.15
_exptl_crystal_size_mid 0.13
_exptl_crystal_size_min 0.05
_refine_diff_density_max 0.498
_refine_diff_density_min -0.248
_refine_diff_density_rms 0.053
_refine_ls_extinction_method none
_refine_ls_goodness_of_fit_ref 1.052
_refine_ls_hydrogen_treatment constr
_refine_ls_matrix_type full
_refine_ls_number_parameters 210
_refine_ls_number_reflns 3110
_refine_ls_number_restraints 0
_refine_ls_restrained_S_all 1.052
_refine_ls_R_factor_all 0.0348
_refine_ls_R_factor_gt 0.0304
_refine_ls_shift/su_max 0.001
_refine_ls_shift/su_mean 0.000
_refine_ls_structure_factor_coef Fsqd
_refine_ls_weighting_details 'w=1/[\s^2^(Fo^2^)+(0.0255P)^2^+7.1121P] where P=(Fo^2^+2Fc^2^)/3'
_refine_ls_weighting_scheme calc
_refine_ls_wR_factor_gt 0.0714
_refine_ls_wR_factor_ref 0.0738
_reflns_Friedel_coverage 0.000
_reflns_number_gt 2811
_reflns_number_total 3110
_reflns_threshold_expression 'I > 2\s(I)'
_cod_data_source_file jo9b01605_si_001.cif
_cod_data_source_block mo_180835LT_0m
_cod_depositor_comments
;
The following automatic conversions were performed:

data item '_exptl_crystal_density_meas' value 'not measured' was
changed to '?' -- the value is perceived as not measured.

Automatic conversion script
Id: cif_fix_values 6909 2019-04-08 15:41:33Z antanas 
;
_cod_original_cell_volume 3040.7(6)
_cod_original_sg_symbol_H-M 'C 2/c'
_cod_database_code 4034432
_shelx_space_group_comment
;
The symmetry employed for this shelxl refinement is uniquely defined
by the following loop, which should always be used as a source of
symmetry information in preference to the above space-group names.
They are only intended as comments.
;
_shelxl_version_number 2014/6

loop_
_space_group_symop_operation_xyz
'x, y, z'
'-x, y, -z+1/2'
'x+1/2, y+1/2, z'
'-x+1/2, y+1/2, -z+1/2'
'-x, -y, -z'
'x, -y, z-1/2'
'-x+1/2, -y+1/2, -z'
'x+1/2, -y+1/2, z-1/2'

loop_
_atom_site_label
_atom_site_type_symbol
_atom_site_fract_x
_atom_site_fract_y
_atom_site_fract_z
_atom_site_U_iso_or_equiv
_atom_site_adp_type
_atom_site_occupancy
_atom_site_site_symmetry_order
_atom_site_calc_flag
_atom_site_refinement_flags_posn
_atom_site_refinement_flags_adp
Cl1 Cl 0.95305(2) 0.23961(8) 0.47878(2) 0.01626(11) Uani 1 1 d . .
Cl2 Cl 0.80991(2) 0.47376(9) 0.49301(2) 0.01838(11) Uani 1 1 d . .
O1 O 0.56483(5) 1.0535(3) 0.33571(4) 0.0190(3) Uani 1 1 d . .
O2 O 0.87448(5) 1.1132(2) 0.31927(3) 0.0136(2) Uani 1 1 d . .
O3 O 0.88739(6) 0.9035(3) 0.25705(4) 0.0253(3) Uani 1 1 d . .
O4 O 0.60904(5) 1.3924(3) 0.39267(4) 0.0178(3) Uani 1 1 d . .
C1 C 0.92194(8) 0.4973(3) 0.44569(5) 0.0125(3) Uani 1 1 d . .
C2 C 0.85858(8) 0.6006(3) 0.45196(5) 0.0122(3) Uani 1 1 d . .
C3 C 0.83246(8) 0.7992(3) 0.42446(5) 0.0116(3) Uani 1 1 d . .
H2 H 0.7892 0.8686 0.4291 0.014 Uiso 1 1 calc R U
C4 C 0.86953(7) 0.8971(3) 0.39006(5) 0.0111(3) Uani 1 1 d . .
C5 C 0.84082(7) 1.1200(3) 0.36058(5) 0.0115(3) Uani 1 1 d . .
H12 H 0.8509 1.3028 0.3742 0.014 Uiso 1 1 calc R U
C6 C 0.76695(7) 1.1055(3) 0.35414(5) 0.0112(3) Uani 1 1 d . .
C7 C 0.72351(8) 1.2677(3) 0.37831(5) 0.0123(3) Uani 1 1 d . .
H11 H 0.7402 1.3919 0.3995 0.015 Uiso 1 1 calc R U
C8 C 0.65606(8) 1.2460(3) 0.37119(5) 0.0131(3) Uani 1 1 d . .
C9 C 0.63167(8) 1.0612(4) 0.33966(5) 0.0136(3) Uani 1 1 d . .
C10 C 0.53792(8) 0.8648(5) 0.30448(6) 0.0260(4) Uani 1 1 d . .
H8 H 0.5541 0.9136 0.2758 0.039 Uiso 1 1 calc R U
H9 H 0.4896 0.8761 0.3047 0.039 Uiso 1 1 calc R U
H1 H 0.5517 0.6760 0.3116 0.039 Uiso 1 1 calc R U
C11 C 0.95960(8) 0.5983(4) 0.41206(5) 0.0142(3) Uani 1 1 d . .
H14 H 1.0032 0.5312 0.4079 0.017 Uiso 1 1 calc R U
C12 C 0.93361(8) 0.7974(3) 0.38450(5) 0.0137(3) Uani 1 1 d . .
H13 H 0.9597 0.8666 0.3616 0.016 Uiso 1 1 calc R U
C13 C 0.85504(8) 0.9261(4) 0.28903(5) 0.0150(3) Uani 1 1 d . .
C14 C 0.79303(8) 0.7628(4) 0.29775(5) 0.0139(3) Uani 1 1 d . .
H3 H 0.7729 0.7055 0.2700 0.017 Uiso 1 1 calc R U
H4 H 0.8048 0.5932 0.3139 0.017 Uiso 1 1 calc R U
C15 C 0.74309(8) 0.9258(3) 0.32310(5) 0.0116(3) Uani 1 1 d . .
C16 C 0.63162(8) 1.5798(4) 0.42510(5) 0.0176(4) Uani 1 1 d . .
H5 H 0.6567 1.4779 0.4471 0.026 Uiso 1 1 calc R U
H6 H 0.5936 1.6701 0.4384 0.026 Uiso 1 1 calc R U
H7 H 0.6601 1.7199 0.4120 0.026 Uiso 1 1 calc R U
C17 C 0.67510(8) 0.9036(4) 0.31572(5) 0.0134(3) Uani 1 1 d . .
H10 H 0.6587 0.7805 0.2943 0.016 Uiso 1 1 calc R U

loop_
_atom_site_aniso_label
_atom_site_aniso_U_11
_atom_site_aniso_U_22
_atom_site_aniso_U_33
_atom_site_aniso_U_23
_atom_site_aniso_U_13
_atom_site_aniso_U_12
Cl1 0.0154(2) 0.0141(2) 0.0192(2) 0.00367(16) -0.00443(15) 0.00216(16)
Cl2 0.0174(2) 0.0201(2) 0.0178(2) 0.00631(16) 0.00570(15) 0.00277(16)
O1 0.0084(5) 0.0292(7) 0.0193(6) -0.0043(5) -0.0006(4) -0.0026(5)
O2 0.0110(5) 0.0154(6) 0.0144(5) 0.0035(5) 0.0016(4) -0.0026(5)
O3 0.0235(7) 0.0348(8) 0.0176(6) -0.0017(6) 0.0073(5) -0.0048(6)
O4 0.0111(5) 0.0215(7) 0.0209(6) -0.0048(5) 0.0023(4) 0.0019(5)
C1 0.0135(8) 0.0096(8) 0.0144(7) -0.0001(6) -0.0058(6) 0.0010(6)
C2 0.0129(7) 0.0122(8) 0.0116(7) -0.0005(6) 0.0008(6) -0.0040(6)
C3 0.0096(7) 0.0108(8) 0.0143(7) -0.0018(6) -0.0013(6) -0.0007(6)
C4 0.0106(7) 0.0091(8) 0.0134(7) -0.0006(6) -0.0025(6) -0.0024(6)
C5 0.0105(7) 0.0120(8) 0.0119(7) 0.0008(6) 0.0010(6) -0.0005(6)
C6 0.0095(7) 0.0103(8) 0.0137(7) 0.0041(6) -0.0014(6) -0.0006(6)
C7 0.0122(8) 0.0109(8) 0.0136(7) 0.0010(6) -0.0016(6) -0.0015(6)
C8 0.0126(8) 0.0128(8) 0.0138(7) 0.0028(6) 0.0019(6) 0.0019(6)
C9 0.0086(7) 0.0179(9) 0.0143(7) 0.0040(7) -0.0012(6) -0.0020(6)
C10 0.0120(8) 0.0418(12) 0.0242(9) -0.0089(9) -0.0018(7) -0.0074(8)
C11 0.0089(7) 0.0154(8) 0.0183(8) -0.0005(7) -0.0013(6) 0.0006(6)
C12 0.0112(7) 0.0140(8) 0.0159(8) 0.0009(6) 0.0006(6) -0.0011(6)
C13 0.0145(8) 0.0155(8) 0.0148(7) 0.0036(6) -0.0015(6) 0.0026(7)
C14 0.0139(8) 0.0126(8) 0.0152(7) -0.0005(6) 0.0001(6) 0.0003(6)
C15 0.0126(7) 0.0105(8) 0.0118(7) 0.0027(6) 0.0004(6) -0.0001(6)
C16 0.0184(8) 0.0172(9) 0.0172(8) -0.0013(7) 0.0018(6) 0.0039(7)
C17 0.0138(8) 0.0147(8) 0.0117(7) 0.0010(6) -0.0020(6) -0.0032(6)

loop_
_atom_type_symbol
_atom_type_description
_atom_type_scat_dispersion_real
_atom_type_scat_dispersion_imag
_atom_type_scat_source
C C 0.0033 0.0016 'International Tables Vol C Tables 4.2.6.8 and 6.1.1.4'
H H 0.0000 0.0000 'International Tables Vol C Tables 4.2.6.8 and 6.1.1.4'
O O 0.0106 0.0060 'International Tables Vol C Tables 4.2.6.8 and 6.1.1.4'
Cl Cl 0.1484 0.1585 'International Tables Vol C Tables 4.2.6.8 and 6.1.1.4'

loop_
_geom_angle_atom_site_label_1
_geom_angle_atom_site_label_2
_geom_angle_atom_site_label_3
_geom_angle
C9 O1 C10 116.78(13)
C13 O2 C5 119.20(12)
C8 O4 C16 116.98(12)
C11 C1 C2 119.48(15)
C11 C1 Cl1 120.06(13)
C2 C1 Cl1 120.44(12)
C3 C2 C1 120.63(14)
C3 C2 Cl2 118.86(12)
C1 C2 Cl2 120.47(13)
C2 C3 C4 120.15(14)
C2 C3 H2 119.9
C4 C3 H2 119.9
C3 C4 C12 118.99(15)
C3 C4 C5 119.66(14)
C12 C4 C5 121.29(14)
O2 C5 C6 110.64(12)
O2 C5 C4 109.47(12)
C6 C5 C4 114.75(13)
O2 C5 H12 107.2
C6 C5 H12 107.2
C4 C5 H12 107.2
C15 C6 C7 120.56(14)
C15 C6 C5 117.52(14)
C7 C6 C5 121.92(14)
C8 C7 C6 119.63(15)
C8 C7 H11 120.2
C6 C7 H11 120.2
O4 C8 C7 124.98(15)
O4 C8 C9 115.23(14)
C7 C8 C9 119.79(15)
O1 C9 C17 124.97(15)
O1 C9 C8 114.97(14)
C17 C9 C8 120.07(14)
O1 C10 H8 109.5
O1 C10 H9 109.5
H8 C10 H9 109.5
O1 C10 H1 109.5
H8 C10 H1 109.5
H9 C10 H1 109.5
C1 C11 C12 120.02(15)
C1 C11 H14 120.0
C12 C11 H14 120.0
C11 C12 C4 120.71(15)
C11 C12 H13 119.6
C4 C12 H13 119.6
O3 C13 O2 118.41(15)
O3 C13 C14 124.17(16)
O2 C13 C14 117.42(13)
C15 C14 C13 112.45(14)
C15 C14 H3 109.1
C13 C14 H3 109.1
C15 C14 H4 109.1
C13 C14 H4 109.1
H3 C14 H4 107.8
C6 C15 C17 120.04(15)
C6 C15 C14 117.43(14)
C17 C15 C14 122.52(14)
O4 C16 H5 109.5
O4 C16 H6 109.5
H5 C16 H6 109.5
O4 C16 H7 109.5
H5 C16 H7 109.5
H6 C16 H7 109.5
C9 C17 C15 119.91(15)
C9 C17 H10 120.0
C15 C17 H10 120.0

loop_
_geom_bond_atom_site_label_1
_geom_bond_atom_site_label_2
_geom_bond_distance
Cl1 C1 1.7306(16)
Cl2 C2 1.7305(16)
O1 C9 1.3583(19)
O1 C10 1.435(2)
O2 C13 1.360(2)
O2 C5 1.4583(18)
O3 C13 1.199(2)
O4 C8 1.3650(19)
O4 C16 1.427(2)
C1 C11 1.387(2)
C1 C2 1.392(2)
C2 C3 1.387(2)
C3 C4 1.394(2)
C3 H2 0.9500
C4 C12 1.396(2)
C4 C5 1.526(2)
C5 C6 1.509(2)
C5 H12 1.0000
C6 C15 1.382(2)
C6 C7 1.401(2)
C7 C8 1.386(2)
C7 H11 0.9500
C8 C9 1.412(2)
C9 C17 1.385(2)
C10 H8 0.9800
C10 H9 0.9800
C10 H1 0.9800
C11 C12 1.389(2)
C11 H14 0.9500
C12 H13 0.9500
C13 C14 1.510(2)
C14 C15 1.509(2)
C14 H3 0.9900
C14 H4 0.9900
C15 C17 1.398(2)
C16 H5 0.9800
C16 H6 0.9800
C16 H7 0.9800
C17 H10 0.9500
